data_7232708
loop_
_publ_author_name
'Gu, Ya-Nan'
'Zhao, Dan'
'Yu, Hao'
'Ge, Rui'
'Li, Zhong'
'Tian, Chong-Bian'
'Li, Xin-Xiong'
'Sun, Yan-Qiong'
'Zheng, Shou-Tian'

_publ_section_title
;
 Incorporating polyoxometalates and organic ligands to pursue 3d--4f
 heterometallic clusters: a series of {Cr4Ln4} clusters stabilized by
 phthalic acid and [SiW12O40]4&#x2212;
;
_journal_issue 24
_journal_name_full 'RSC Advances'
_journal_page_first 13543
_journal_paper_doi 10.1039/C9RA01731C
_journal_volume 9
_journal_year 2019
_chemical_formula_sum 'C32 H16 Cl2 Cr4 O83 Si Tb4 W12'
_chemical_formula_weight 4877.32
_space_group_crystal_system triclinic
_space_group_IT_number 2
_space_group_name_Hall '-P 1'
_space_group_name_H-M_alt 'P -1'
_symmetry_space_group_name_Hall '-P 1'
_symmetry_space_group_name_H-M 'P -1'
_atom_sites_solution_hydrogens geom
_audit_creation_method SHELXL-2018/3
_audit_update_record
;
2019-03-13 deposited with the CCDC.    2019-04-23 downloaded from the CCDC.
;
_cell_angle_alpha 80.2079(13)
_cell_angle_beta 80.4562(12)
_cell_angle_gamma 73.7358(12)
_cell_formula_units_Z 2
_cell_length_a 12.4544(9)
_cell_length_b 13.4312(9)
_cell_length_c 31.842(2)
_cell_measurement_reflns_used 9851
_cell_measurement_temperature 150(2)
_cell_measurement_theta_max 49.908
_cell_measurement_theta_min 5.005
_cell_volume 4999.3(6)
_computing_structure_refinement 'SHELXL-2018/3 (Sheldrick, 2018)'
_diffrn_ambient_temperature 150(2)
_diffrn_measured_fraction_theta_full 0.982
_diffrn_measured_fraction_theta_max 0.982
_diffrn_measurement_device_type 'Bruke duo apx2'
_diffrn_radiation_type MoK\a
_diffrn_radiation_wavelength 0.71073
_diffrn_reflns_av_R_equivalents 0.0350
_diffrn_reflns_av_unetI/netI 0.0496
_diffrn_reflns_Laue_measured_fraction_full 0.982
_diffrn_reflns_Laue_measured_fraction_max 0.982
_diffrn_reflns_limit_h_max 14
_diffrn_reflns_limit_h_min -14
_diffrn_reflns_limit_k_max 15
_diffrn_reflns_limit_k_min -15
_diffrn_reflns_limit_l_max 37
_diffrn_reflns_limit_l_min -36
_diffrn_reflns_number 37382
_diffrn_reflns_point_group_measured_fraction_full 0.982
_diffrn_reflns_point_group_measured_fraction_max 0.982
_diffrn_reflns_theta_full 24.954
_diffrn_reflns_theta_max 24.954
_diffrn_reflns_theta_min 1.593
_exptl_absorpt_coefficient_mu 17.117
_exptl_absorpt_correction_T_max 2.0
_exptl_absorpt_correction_T_min 1.0
_exptl_absorpt_correction_type multi-scan
_exptl_crystal_colour 'dark green'
_exptl_crystal_density_diffrn 3.240
_exptl_crystal_description block
_exptl_crystal_F_000 4328
_exptl_crystal_size_max 0.24
_exptl_crystal_size_mid 0.20
_exptl_crystal_size_min 0.20
_platon_squeeze_details ' ?'
_refine_diff_density_max 4.971
_refine_diff_density_min -5.302
_refine_diff_density_rms 0.387
_refine_ls_extinction_method none
_refine_ls_goodness_of_fit_ref 1.066
_refine_ls_hydrogen_treatment constr
_refine_ls_matrix_type full
_refine_ls_number_parameters 1240
_refine_ls_number_reflns 17215
_refine_ls_number_restraints 930
_refine_ls_restrained_S_all 1.060
_refine_ls_R_factor_all 0.0676
_refine_ls_R_factor_gt 0.0574
_refine_ls_shift/su_max 0.002
_refine_ls_shift/su_mean 0.000
_refine_ls_structure_factor_coef Fsqd
_refine_ls_weighting_details 'w=1/[\s^2^(Fo^2^)+(0.0621P)^2^+271.2151P] where P=(Fo^2^+2Fc^2^)/3'
_refine_ls_weighting_scheme calc
_refine_ls_wR_factor_gt 0.1463
_refine_ls_wR_factor_ref 0.1527
_reflns_Friedel_coverage 0.000
_reflns_number_gt 14718
_reflns_number_total 17215
_reflns_threshold_expression 'I > 2\s(I)'
_cod_data_source_file c9ra01731c2.cif
_cod_data_source_block 1_CCDC1
_cod_original_cell_volume 4999.4(6)
_cod_database_code 7232708
_shelx_shelxl_version_number 2018/3
_shelx_space_group_comment
;
The symmetry employed for this shelxl refinement is uniquely defined
by the following loop, which should always be used as a source of
symmetry information in preference to the above space-group names.
They are only intended as comments.
;

loop_
_space_group_symop_operation_xyz
'x, y, z'
'-x, -y, -z'

loop_
_atom_site_label
_atom_site_type_symbol
_atom_site_fract_x
_atom_site_fract_y
_atom_site_fract_z
_atom_site_U_iso_or_equiv
_atom_site_adp_type
_atom_site_occupancy
_atom_site_site_symmetry_order
_atom_site_calc_flag
_atom_site_refinement_flags_posn
_atom_site_refinement_flags_adp
_atom_site_refinement_flags_occupancy
Si1 Si 0.500000 -1.500000 0.500000 0.0062(7) Uani 1 2 d S U P
Si2 Si 1.000000 -2.000000 0.000000 0.0062(7) Uani 1 2 d S U P
Cr1 Cr 0.89689(18) -1.60248(18) 0.27114(7) 0.0108(5) Uani 1 1 d . . .
Cr2 Cr 1.13944(19) -1.70492(18) 0.27423(7) 0.0116(5) Uani 1 1 d . . .
Cr3 Cr 1.06517(18) -1.54358(18) 0.20379(7) 0.0108(5) Uani 1 1 d . . .
Cr4 Cr 1.01943(18) -1.75198(18) 0.21245(7) 0.0113(5) Uani 1 1 d . . .
Tb1 Tb 0.96082(6) -1.80025(6) 0.34897(2) 0.01813(17) Uani 1 1 d . . .
Tb2 Tb 1.02525(6) -1.51712(6) 0.33617(2) 0.01747(17) Uani 1 1 d . . .
Tb3 Tb 0.90147(6) -1.57301(6) 0.13630(2) 0.01376(16) Uani 1 1 d . . .
Tb4 Tb 1.23440(6) -1.71013(6) 0.14056(2) 0.01556(16) Uani 1 1 d . . .
Cl2 Cl 0.9392(5) -2.0293(4) 0.26218(19) 0.0519(15) Uani 1 1 d . . .
Cl1 Cl 1.1149(6) -1.2570(4) 0.2219(3) 0.065(2) Uani 1 1 d . . .
W1 W 0.75980(6) -1.94045(5) 0.07686(2) 0.02411(16) Uani 1 1 d . . .
W2 W 1.03199(8) -2.02090(6) 0.10992(2) 0.03326(19) Uani 1 1 d . . .
W3 W 1.08951(6) -2.24833(5) 0.06064(2) 0.02543(17) Uani 1 1 d . . .
W4 W 0.81792(7) -2.16645(7) 0.02699(3) 0.03308(19) Uani 1 1 d . . .
W5 W 0.94115(6) -1.77232(6) 0.04953(3) 0.02933(19) Uani 1 1 d . . .
W6 W 0.78181(7) -1.54919(8) 0.51826(3) 0.0413(2) Uani 1 1 d . . .
W7 W 0.57302(6) -1.41722(7) 0.38927(2) 0.03120(19) Uani 1 1 d . . .
W8 W 0.71648(6) -1.66672(6) 0.43969(2) 0.02881(18) Uani 1 1 d . . .
W9 W 1.27077(6) -2.08034(6) 0.03288(2) 0.02789(17) Uani 1 1 d . . .
W10 W 0.63904(7) -1.29631(7) 0.46912(3) 0.03392(19) Uani 1 1 d . . .
W11 W 0.43435(7) -1.62106(7) 0.42045(2) 0.03216(19) Uani 1 1 d . . .
W12 W 0.35372(10) -1.25535(9) 0.45138(3) 0.0554(3) Uani 1 1 d . . .
C1 C 1.5476(14) -1.4747(13) 0.2550(6) 0.024(3) Uani 1 1 d . U .
H1A H 1.599426 -1.458754 0.268973 0.029 Uiso 1 1 calc R U .
C2 C 1.5618(14) -1.4693(14) 0.2109(6) 0.025(3) Uani 1 1 d . U .
H2A H 1.623965 -1.449158 0.195271 0.030 Uiso 1 1 calc R U .
C3 C 1.4542(14) -1.5044(13) 0.2781(6) 0.024(3) Uani 1 1 d . U .
H3A H 1.443996 -1.508642 0.307886 0.029 Uiso 1 1 calc R U .
C4 C 1.2190(14) -1.9270(13) 0.2058(6) 0.024(3) Uani 1 1 d . U .
C5 C 0.659(2) -1.1009(17) 0.2426(7) 0.047(4) Uani 1 1 d . U .
H5A H 0.606505 -1.045954 0.254818 0.056 Uiso 1 1 calc R U .
C6 C 0.6866(19) -1.0952(17) 0.1997(7) 0.046(4) Uani 1 1 d . U .
H6A H 0.658837 -1.032202 0.182891 0.055 Uiso 1 1 calc R U .
C7 C 0.7100(18) -1.1915(15) 0.2683(7) 0.038(3) Uani 1 1 d . U .
H7A H 0.699385 -1.194691 0.298012 0.045 Uiso 1 1 calc R U .
C8 C 0.7558(18) -1.1797(15) 0.1790(7) 0.038(3) Uani 1 1 d . U .
H8A H 0.771742 -1.173995 0.149214 0.046 Uiso 1 1 calc R U .
C9 C 1.2017(15) -1.9322(14) 0.2964(6) 0.027(3) Uani 1 1 d . U .
C10 C 0.7986(14) -1.2704(13) 0.2043(5) 0.022(3) Uani 1 1 d . U .
C11 C 1.2681(15) -2.0280(14) 0.2765(6) 0.030(3) Uani 1 1 d . U .
C12 C 0.8752(14) -1.3624(13) 0.1844(5) 0.020(3) Uani 1 1 d . U .
C13 C 0.7765(15) -1.2756(13) 0.2488(6) 0.024(3) Uani 1 1 d . U .
C14 C 1.4861(13) -1.4931(13) 0.1890(6) 0.022(3) Uani 1 1 d . U .
H14A H 1.498689 -1.490899 0.159325 0.026 Uiso 1 1 calc R U .
C15 C 1.3912(13) -1.5202(12) 0.2124(5) 0.018(3) Uani 1 1 d . U .
C16 C 1.3751(13) -1.5283(12) 0.2576(5) 0.018(3) Uani 1 1 d . U .
C17 C 1.2808(13) -1.5697(13) 0.2816(5) 0.017(3) Uani 1 1 d . U .
C18 C 0.4986(15) -1.8312(15) 0.2736(6) 0.030(3) Uani 1 1 d . U .
H18A H 0.436565 -1.850588 0.289814 0.037 Uiso 1 1 calc R U .
C19 C 0.5136(15) -1.8274(15) 0.2291(6) 0.030(3) Uani 1 1 d . U .
H19A H 0.459934 -1.841045 0.215343 0.036 Uiso 1 1 calc R U .
C20 C 0.6085(15) -1.8031(14) 0.2055(6) 0.029(3) Uani 1 1 d . U .
H20A H 0.620574 -1.804111 0.175916 0.035 Uiso 1 1 calc R U .
C21 C 0.6677(14) -1.7790(13) 0.2707(6) 0.023(3) Uani 1 1 d . U .
C22 C 0.6858(13) -1.7774(13) 0.2255(5) 0.021(3) Uani 1 1 d . U .
C23 C 1.3024(13) -1.5410(12) 0.1909(5) 0.017(3) Uani 1 1 d . U .
C24 C 0.8238(13) -1.3790(12) 0.2754(5) 0.018(3) Uani 1 1 d . U .
C25 C 0.5752(14) -1.8064(13) 0.2936(6) 0.025(3) Uani 1 1 d . U .
H25A H 0.563989 -1.808305 0.323278 0.030 Uiso 1 1 calc R U .
C26 C 0.7484(14) -1.7410(14) 0.2907(6) 0.024(3) Uani 1 1 d . U .
C27 C 0.7899(14) -1.7512(13) 0.2003(5) 0.020(3) Uani 1 1 d . U .
C28 C 1.410(2) -2.1989(19) 0.2378(8) 0.051(4) Uani 1 1 d . U .
H28A H 1.456472 -2.255662 0.224978 0.061 Uiso 1 1 calc R U .
C29 C 1.394(2) -2.2016(19) 0.2826(8) 0.051(4) Uani 1 1 d . U .
H29A H 1.431411 -2.260450 0.299581 0.061 Uiso 1 1 calc R U .
C30 C 1.3240(18) -2.1171(16) 0.3017(7) 0.041(4) Uani 1 1 d . U .
H30A H 1.314059 -2.119816 0.331412 0.049 Uiso 1 1 calc R U .
C31 C 1.3520(18) -2.1071(16) 0.2118(7) 0.041(4) Uani 1 1 d . U .
H31A H 1.361006 -2.104094 0.182094 0.050 Uiso 1 1 calc R U .
C32 C 1.2832(15) -2.0237(14) 0.2314(6) 0.029(3) Uani 1 1 d . U .
O1 O 1.3314(10) -1.6044(10) 0.1632(4) 0.030(3) Uani 1 1 d . U .
O2 O 1.2011(8) -1.4935(8) 0.2034(3) 0.016(2) Uani 1 1 d . U .
O3 O 1.2752(9) -1.6562(9) 0.2707(3) 0.019(2) Uani 1 1 d . U .
O4 O 1.2144(10) -1.5215(10) 0.3098(4) 0.028(3) Uani 1 1 d . U .
O5 O 1.1195(10) -1.9372(10) 0.3249(4) 0.032(3) Uani 1 1 d . U .
O6 O 1.1133(9) -1.8981(8) 0.2194(4) 0.022(2) Uani 1 1 d . U .
O7 O 1.2691(11) -1.8846(10) 0.1747(4) 0.035(3) Uani 1 1 d . U .
O8 O 1.2325(9) -1.8506(9) 0.2795(4) 0.021(2) Uani 1 1 d . U .
O9 O 0.8450(9) -1.4018(8) 0.1572(4) 0.021(2) Uani 1 1 d . U .
O10 O 0.9728(9) -1.3969(8) 0.1986(3) 0.017(2) Uani 1 1 d . U .
O11 O 0.8788(11) -1.3820(9) 0.3048(4) 0.029(3) Uani 1 1 d . U .
O12 O 0.8057(9) -1.4570(8) 0.2637(3) 0.017(2) Uani 1 1 d . U .
O13 O 0.7931(10) -1.7982(10) 0.3226(4) 0.031(3) Uani 1 1 d . U .
O14 O 0.7633(9) -1.6530(8) 0.2731(4) 0.020(2) Uani 1 1 d . U .
O15 O 0.8826(8) -1.8035(8) 0.2164(4) 0.018(2) Uani 1 1 d . U .
O16 O 0.7853(10) -1.6869(9) 0.1677(4) 0.024(3) Uani 1 1 d . U .
O17 O 0.9347(8) -1.6042(8) 0.2076(3) 0.012(2) Uani 1 1 d . U .
O18 O 0.9975(8) -1.7451(8) 0.2751(3) 0.012(2) Uani 1 1 d . U .
O19 O 1.1488(8) -1.6930(8) 0.2108(3) 0.011(2) Uani 1 1 d . U .
O20 O 1.0388(8) -1.5612(8) 0.2673(3) 0.011(2) Uani 1 1 d . U .
O21 O 0.4080(19) -1.5496(18) 0.4888(7) 0.083(5) Uani 1 1 d . U .
O22 O 0.6078(12) -1.3801(14) 0.3370(4) 0.048(4) Uani 1 1 d . U .
O23 O 0.751(2) -1.6700(18) 0.5495(6) 0.080(6) Uani 1 1 d . U .
O24 O 0.6911(15) -1.5423(14) 0.3995(7) 0.066(5) Uani 1 1 d . U .
O25 O 0.4022(15) -1.7098(14) 0.4705(5) 0.059(4) Uani 1 1 d . U .
O26 O 0.4400(16) -1.3115(17) 0.4009(7) 0.078(6) Uani 1 1 d . U .
O27 O 0.4788(15) -1.5059(15) 0.3876(7) 0.070(5) Uani 1 1 d . U .
O28 O 0.5153(18) -1.4014(17) 0.4645(7) 0.078(5) Uani 1 1 d . U .
O29 O 0.6228(19) -1.5850(19) 0.5023(7) 0.084(6) Uani 1 1 d . U .
O30 O 0.5389(18) -1.5376(17) 0.4509(7) 0.078(4) Uani 1 1 d . U .
O31 O 0.8229(11) -1.7455(10) 0.4086(4) 0.032(3) Uani 1 1 d . U .
O32 O 0.9129(10) -1.6644(9) 0.0750(4) 0.022(2) Uani 1 1 d . U .
O33 O 0.8872(9) -1.6122(9) 0.3346(3) 0.017(2) Uani 1 1 d . U .
O34 O 1.1020(9) -1.7054(9) 0.3375(3) 0.019(2) Uani 1 1 d . U .
O35 O 1.0467(8) -1.7359(8) 0.1484(3) 0.017(2) Uani 1 1 d . U .
O36 O 1.0859(8) -1.5499(8) 0.1404(3) 0.015(2) Uani 1 1 d . U .
O37 O 0.2892(15) -1.1365(14) 0.4278(6) 0.059(4) Uani 1 1 d . U .
O38 O 0.8735(17) -2.0036(16) 0.0111(6) 0.069(4) Uani 1 1 d . U .
O39 O 0.8858(13) -1.7156(16) -0.0032(5) 0.062(4) Uani 1 1 d . U .
O40 O 0.6475(14) -1.9123(12) 0.1124(4) 0.054(4) Uani 1 1 d . U .
O41 O 1.4015(14) -2.1209(13) 0.0486(6) 0.061(5) Uani 1 1 d . U .
O42 O 1.2267(15) -2.2094(13) 0.0472(5) 0.056(4) Uani 1 1 d . U .
O43 O 1.1810(16) -2.0377(13) 0.0839(6) 0.062(5) Uani 1 1 d . U .
O44 O 1.1333(12) -2.3683(10) 0.0886(5) 0.040(3) Uani 1 1 d . U .
O45 O 0.7321(16) -2.2442(13) 0.0390(5) 0.056(4) Uani 1 1 d . U .
O46 O 0.7614(14) -2.0770(11) 0.0703(5) 0.046(4) Uani 1 1 d . U .
O47 O 0.7050(17) -1.2042(15) 0.4550(7) 0.077(6) Uani 1 1 d . U .
O48 O 0.7550(16) -1.4173(15) 0.4828(6) 0.069(5) Uani 1 1 d . U .
O49 O 0.5877(16) -1.6896(16) 0.4223(8) 0.078(6) Uani 1 1 d . U .
O50 O 0.7407(15) -2.0637(12) -0.0119(5) 0.052(4) Uani 1 1 d . U .
O51 O 0.6940(15) -1.8914(11) 0.0257(5) 0.048(4) Uani 1 1 d . U .
O52 O 0.8695(17) -1.9970(16) 0.1157(8) 0.078(6) Uani 1 1 d . U .
O53 O 1.0476(13) -2.0328(13) 0.1622(4) 0.047(4) Uani 1 1 d . U .
O54 O 0.9914(16) -2.1245(16) 0.0083(6) 0.068(4) Uani 1 1 d . U .
O55 O 0.9349(14) -2.2456(16) 0.0619(5) 0.064(5) Uani 1 1 d . U .
O56 O 1.0782(16) -2.0650(15) 0.0356(6) 0.068(4) Uani 1 1 d . U .
O57 O 1.0430(14) -2.1606(11) 0.1035(5) 0.050(4) Uani 1 1 d . U .
O58 O 0.9470(17) -1.9515(15) 0.0464(6) 0.068(4) Uani 1 1 d . U .
O59 O 1.0107(15) -1.8731(14) 0.0928(7) 0.070(5) Uani 1 1 d . U .
O60 O 0.8079(15) -1.8127(14) 0.0685(7) 0.069(5) Uani 1 1 d . U .
O61 O 0.6953(18) -1.7541(15) 0.4899(6) 0.069(5) Uani 1 1 d . U .
O62 O 0.9163(14) -1.5599(16) 0.5255(6) 0.066(5) Uani 1 1 d . U .
O63 O 0.7984(19) -1.6023(17) 0.4660(6) 0.075(5) Uani 1 1 d . U .
O64 O 0.3998(17) -1.6754(14) 0.3835(5) 0.062(5) Uani 1 1 d . U .
O65 O 0.4889(16) -1.2246(17) 0.4615(6) 0.072(5) Uani 1 1 d . U .
O66 O 0.6540(14) -1.3495(15) 0.4163(6) 0.063(5) Uani 1 1 d . U .
O67 O 0.2968(15) -1.5239(15) 0.4350(6) 0.065(5) Uani 1 1 d . U .
O1W O 1.4330(12) -1.7800(15) 0.1235(6) 0.060(5) Uani 1 1 d . U .
O2W O 1.2830(14) -1.6008(13) 0.0753(5) 0.053(4) Uani 1 1 d . U .
O3W O 1.2443(13) -1.8114(14) 0.0844(5) 0.054(4) Uani 1 1 d . U .
O4W O 0.7196(11) -1.4976(13) 0.1115(5) 0.046(4) Uani 1 1 d . U .
O5W O 0.9401(13) -1.4642(12) 0.0707(4) 0.041(3) Uani 1 1 d . U .
O6W O 0.8921(12) -1.4610(12) 0.3977(5) 0.043(4) Uani 1 1 d . U .
O7W O 1.0551(16) -1.3530(14) 0.3445(7) 0.072(5) Uani 1 1 d . U .
O8W O 1.1202(14) -1.5750(13) 0.3998(5) 0.053(4) Uani 1 1 d . U .
O9W O 1.0573(13) -1.8543(15) 0.4115(5) 0.056(4) Uani 1 1 d . U .
O10W O 0.9128(15) -1.9617(12) 0.3794(6) 0.062(5) Uani 1 1 d . U .
O11W O 1.0873(15) -1.7774(16) 0.0223(6) 0.068(5) Uani 1 1 d . U .
O12W O 1.379(2) -2.353(2) -0.0126(10) 0.115(9) Uani 1 1 d . U .
O13W O 1.402(2) -1.452(2) 0.0758(8) 0.099(7) Uani 1 1 d . U .
O14W O 1.283(2) -1.826(2) 0.3828(9) 0.103(8) Uani 1 1 d . U .
O15W O 1.588(2) -1.6460(19) 0.1042(8) 0.092(7) Uani 1 1 d . U .
O16W O 1.2584(17) -1.3429(18) 0.3560(7) 0.078(6) Uani 1 1 d . U .

loop_
_atom_site_aniso_label
_atom_site_aniso_U_11
_atom_site_aniso_U_22
_atom_site_aniso_U_33
_atom_site_aniso_U_23
_atom_site_aniso_U_13
_atom_site_aniso_U_12
Si1 0.0064(17) 0.0084(17) 0.0021(16) -0.0011(13) -0.0009(13) 0.0010(14)
Si2 0.0064(17) 0.0084(17) 0.0021(16) -0.0011(13) -0.0009(13) 0.0010(14)
Cr1 0.0075(11) 0.0129(11) 0.0118(11) -0.0035(9) -0.0014(9) -0.0012(9)
Cr2 0.0080(11) 0.0149(12) 0.0112(11) -0.0015(9) -0.0032(9) -0.0006(9)
Cr3 0.0072(11) 0.0148(12) 0.0109(11) -0.0036(9) -0.0025(9) -0.0019(9)
Cr4 0.0072(11) 0.0126(12) 0.0136(12) -0.0045(9) -0.0041(9) 0.0015(9)
Tb1 0.0156(4) 0.0191(4) 0.0164(4) 0.0000(3) 0.0001(3) -0.0018(3)
Tb2 0.0151(4) 0.0249(4) 0.0149(4) -0.0084(3) -0.0026(3) -0.0055(3)
Tb3 0.0107(3) 0.0163(4) 0.0142(4) -0.0059(3) -0.0063(3) 0.0018(3)
Tb4 0.0089(3) 0.0231(4) 0.0137(4) -0.0074(3) -0.0021(3) 0.0008(3)
Cl2 0.067(4) 0.032(3) 0.055(3) 0.019(2) 0.004(3) -0.030(3)
Cl1 0.071(4) 0.017(2) 0.124(6) -0.015(3) -0.041(4) -0.019(3)
W1 0.0156(3) 0.0192(3) 0.0338(4) -0.0039(3) 0.0047(3) -0.0027(3)
W2 0.0552(5) 0.0252(4) 0.0258(4) 0.0023(3) -0.0201(4) -0.0155(4)
W3 0.0354(4) 0.0177(3) 0.0161(3) 0.0011(3) -0.0060(3) 0.0042(3)
W4 0.0313(4) 0.0426(5) 0.0301(4) -0.0095(3) -0.0017(3) -0.0157(4)
W5 0.0297(4) 0.0208(4) 0.0415(4) -0.0212(3) -0.0213(3) 0.0069(3)
W6 0.0334(4) 0.0628(6) 0.0314(4) -0.0104(4) -0.0037(3) -0.0160(4)
W7 0.0199(4) 0.0522(5) 0.0132(3) 0.0068(3) -0.0017(3) -0.0026(3)
W8 0.0252(4) 0.0299(4) 0.0246(4) -0.0070(3) 0.0103(3) -0.0019(3)
W9 0.0238(4) 0.0291(4) 0.0318(4) -0.0044(3) -0.0086(3) -0.0052(3)
W10 0.0332(4) 0.0397(5) 0.0309(4) -0.0088(3) 0.0043(3) -0.0152(4)
W11 0.0312(4) 0.0410(5) 0.0284(4) -0.0122(3) -0.0136(3) -0.0058(3)
W12 0.0695(7) 0.0539(6) 0.0353(5) -0.0018(4) -0.0035(5) -0.0081(5)
C1 0.020(5) 0.026(5) 0.030(5) -0.005(5) -0.009(5) -0.005(5)
C2 0.020(5) 0.027(5) 0.029(5) -0.005(5) -0.004(5) -0.006(5)
C3 0.018(5) 0.027(5) 0.027(5) -0.003(5) -0.008(5) -0.005(5)
C4 0.019(6) 0.020(6) 0.029(6) -0.007(5) -0.004(5) 0.002(5)
C5 0.052(6) 0.034(6) 0.041(6) -0.008(5) -0.001(5) 0.008(5)
C6 0.050(6) 0.036(6) 0.042(6) -0.006(5) -0.006(5) 0.006(5)
C7 0.044(6) 0.027(6) 0.035(6) -0.008(5) -0.003(5) 0.003(5)
C8 0.043(6) 0.030(6) 0.035(6) -0.008(5) -0.004(5) 0.003(5)
C9 0.026(6) 0.028(6) 0.024(6) 0.000(5) -0.006(5) 0.000(5)
C10 0.023(5) 0.019(5) 0.023(5) -0.008(4) -0.005(4) 0.001(4)
C11 0.027(5) 0.027(5) 0.030(5) -0.001(5) -0.005(4) -0.001(4)
C12 0.022(6) 0.020(6) 0.019(6) -0.004(5) -0.002(5) -0.005(5)
C13 0.026(5) 0.020(5) 0.025(5) -0.006(4) -0.005(4) 0.000(4)
C14 0.016(5) 0.027(5) 0.024(5) -0.005(5) 0.000(4) -0.010(4)
C15 0.017(5) 0.021(5) 0.019(5) -0.005(4) -0.003(4) -0.006(4)
C16 0.016(5) 0.021(5) 0.019(5) -0.003(4) -0.007(4) -0.005(4)
C17 0.016(5) 0.025(6) 0.012(5) -0.004(5) -0.006(5) -0.005(5)
C18 0.021(5) 0.031(6) 0.038(6) -0.002(5) 0.000(5) -0.009(5)
C19 0.022(5) 0.033(6) 0.039(6) -0.003(5) -0.009(5) -0.011(5)
C20 0.027(5) 0.030(5) 0.037(6) -0.006(5) -0.009(5) -0.011(5)
C21 0.019(5) 0.023(5) 0.028(5) -0.002(4) -0.007(4) -0.005(4)
C22 0.016(5) 0.020(5) 0.027(5) -0.005(4) -0.003(4) -0.006(4)
C23 0.015(5) 0.022(6) 0.017(6) -0.005(5) 0.000(5) -0.008(5)
C24 0.018(6) 0.017(6) 0.018(6) -0.010(5) 0.001(5) 0.000(5)
C25 0.019(5) 0.025(5) 0.030(5) 0.000(5) -0.002(5) -0.007(5)
C26 0.018(6) 0.030(6) 0.027(6) -0.007(5) -0.004(5) -0.006(5)
C27 0.019(6) 0.019(6) 0.025(6) -0.008(5) -0.004(5) -0.006(5)
C28 0.050(6) 0.042(6) 0.049(6) -0.003(6) -0.004(6) 0.003(5)
C29 0.050(6) 0.043(6) 0.048(6) 0.001(6) -0.006(6) 0.003(5)
C30 0.040(6) 0.036(6) 0.037(6) 0.003(5) -0.005(5) 0.002(5)
C31 0.042(6) 0.032(6) 0.042(6) -0.002(5) -0.003(5) 0.002(5)
C32 0.026(5) 0.024(5) 0.033(5) -0.004(5) -0.004(4) 0.001(4)
O1 0.022(5) 0.045(6) 0.030(6) -0.017(5) 0.005(5) -0.016(5)
O2 0.012(5) 0.019(5) 0.017(5) 0.000(4) -0.003(4) -0.006(4)
O3 0.014(5) 0.024(5) 0.017(5) 0.003(4) -0.009(4) -0.002(4)
O4 0.022(5) 0.045(6) 0.025(6) -0.017(5) -0.002(4) -0.013(5)
O5 0.026(6) 0.031(6) 0.031(6) 0.002(5) 0.004(5) -0.001(5)
O6 0.021(5) 0.016(5) 0.029(6) -0.006(4) -0.010(4) 0.001(4)
O7 0.035(6) 0.033(6) 0.025(6) -0.004(5) 0.000(5) 0.007(5)
O8 0.014(5) 0.018(5) 0.028(5) 0.000(4) -0.009(4) 0.002(4)
O9 0.023(5) 0.016(5) 0.025(5) -0.006(4) -0.009(4) 0.002(4)
O10 0.016(5) 0.015(5) 0.019(5) -0.001(4) -0.005(4) 0.000(4)
O11 0.033(6) 0.024(5) 0.029(6) -0.010(5) -0.013(5) 0.002(5)
O12 0.013(5) 0.016(5) 0.020(5) -0.001(4) -0.003(4) 0.000(4)
O13 0.027(6) 0.039(6) 0.028(6) 0.004(5) -0.008(5) -0.015(5)
O14 0.012(5) 0.017(5) 0.031(6) -0.003(4) -0.005(4) -0.001(4)
O15 0.009(5) 0.021(5) 0.024(5) -0.003(4) 0.000(4) -0.002(4)
O16 0.024(5) 0.029(6) 0.021(5) -0.002(5) -0.006(4) -0.007(4)
O17 0.010(4) 0.014(5) 0.010(4) -0.003(4) -0.001(4) -0.001(4)
O18 0.010(4) 0.013(5) 0.010(4) -0.001(4) -0.001(4) 0.001(4)
O19 0.010(4) 0.016(5) 0.009(4) -0.008(4) 0.001(4) -0.003(4)
O20 0.012(4) 0.017(5) 0.006(4) -0.003(4) -0.003(4) -0.003(4)
O21 0.081(8) 0.082(8) 0.081(8) -0.006(6) -0.011(6) -0.016(6)
O22 0.036(7) 0.094(11) 0.013(6) 0.003(7) 0.004(5) -0.026(7)
O23 0.106(10) 0.091(9) 0.051(8) -0.012(7) -0.002(7) -0.044(8)
O24 0.050(8) 0.051(8) 0.094(9) 0.011(7) -0.016(7) -0.016(6)
O25 0.059(8) 0.061(8) 0.037(7) -0.004(6) 0.009(6) 0.005(6)
O26 0.059(8) 0.091(9) 0.082(9) -0.034(8) -0.029(7) 0.007(7)
O27 0.043(7) 0.063(8) 0.103(10) 0.009(7) -0.016(7) -0.019(7)
O28 0.078(7) 0.085(8) 0.074(7) -0.014(6) -0.017(6) -0.020(6)
O29 0.078(9) 0.095(10) 0.080(10) -0.008(8) -0.010(8) -0.026(8)
O30 0.077(7) 0.082(7) 0.076(7) -0.011(6) -0.015(6) -0.018(6)
O31 0.031(6) 0.030(6) 0.028(6) -0.006(5) 0.007(5) 0.000(5)
O32 0.027(5) 0.020(5) 0.023(5) -0.012(4) -0.006(4) -0.002(4)
O33 0.012(5) 0.024(5) 0.015(5) -0.005(4) -0.005(4) 0.000(4)
O34 0.018(5) 0.024(5) 0.015(5) -0.003(4) -0.004(4) -0.005(4)
O35 0.011(5) 0.022(5) 0.018(5) -0.005(4) -0.004(4) -0.003(4)
O36 0.012(5) 0.019(5) 0.013(5) 0.001(4) -0.006(4) -0.002(4)
O37 0.060(10) 0.059(10) 0.055(9) -0.007(8) -0.023(8) 0.001(8)
O38 0.070(6) 0.069(6) 0.066(6) -0.011(5) -0.012(5) -0.013(5)
O39 0.039(7) 0.098(9) 0.036(7) -0.017(7) -0.011(6) 0.012(6)
O40 0.059(9) 0.051(9) 0.022(7) -0.002(6) 0.016(6) 0.019(7)
O41 0.047(9) 0.051(9) 0.090(12) -0.038(8) -0.035(8) 0.010(7)
O42 0.071(8) 0.046(7) 0.054(8) -0.026(6) 0.025(6) -0.028(6)
O43 0.079(8) 0.045(7) 0.069(8) -0.021(6) 0.026(7) -0.038(7)
O44 0.038(7) 0.017(6) 0.052(8) 0.012(6) 0.002(6) -0.003(5)
O45 0.084(11) 0.044(8) 0.052(9) 0.007(7) -0.023(8) -0.036(8)
O46 0.071(8) 0.029(6) 0.036(6) -0.009(5) -0.011(6) -0.006(6)
O47 0.079(11) 0.061(10) 0.094(12) -0.030(9) 0.041(10) -0.039(9)
O48 0.071(8) 0.073(9) 0.042(7) -0.008(7) 0.004(7) 0.007(7)
O49 0.052(8) 0.076(9) 0.108(10) 0.008(8) -0.017(7) -0.028(7)
O50 0.078(8) 0.041(7) 0.035(7) -0.012(6) -0.007(6) -0.006(6)
O51 0.082(8) 0.028(6) 0.036(7) -0.007(5) -0.013(6) -0.012(6)
O52 0.069(9) 0.066(9) 0.110(10) 0.010(7) -0.042(8) -0.029(7)
O53 0.058(9) 0.071(10) 0.027(7) -0.017(7) -0.006(6) -0.036(8)
O54 0.066(6) 0.071(6) 0.066(6) -0.009(5) -0.007(5) -0.014(5)
O55 0.049(7) 0.099(9) 0.040(7) -0.024(7) -0.014(6) 0.002(7)
O56 0.067(6) 0.068(6) 0.070(6) -0.007(5) -0.008(5) -0.019(5)
O57 0.065(8) 0.033(6) 0.056(7) -0.028(6) 0.029(6) -0.027(6)
O58 0.070(6) 0.065(6) 0.070(6) -0.012(5) -0.011(5) -0.018(5)
O59 0.055(8) 0.056(8) 0.105(10) 0.017(7) -0.034(7) -0.024(7)
O60 0.060(8) 0.057(8) 0.102(10) 0.026(7) -0.040(7) -0.037(7)
O61 0.091(9) 0.068(8) 0.052(8) -0.006(7) 0.015(7) -0.040(7)
O62 0.043(9) 0.089(12) 0.059(10) -0.001(9) -0.005(8) -0.014(8)
O63 0.097(9) 0.085(9) 0.058(8) -0.017(7) 0.005(7) -0.050(8)
O64 0.103(12) 0.071(10) 0.027(7) -0.020(7) -0.030(8) -0.025(9)
O65 0.060(8) 0.094(9) 0.062(8) -0.042(7) -0.019(7) 0.005(7)
O66 0.050(7) 0.075(8) 0.060(8) -0.032(7) -0.021(6) 0.011(6)
O67 0.057(8) 0.067(8) 0.045(7) 0.003(7) 0.001(6) 0.015(6)
O1W 0.023(7) 0.080(11) 0.071(10) -0.026(9) -0.003(7) 0.001(7)
O2W 0.052(9) 0.061(9) 0.032(8) 0.008(7) 0.000(7) -0.005(7)
O3W 0.040(8) 0.084(11) 0.037(8) -0.046(8) 0.003(6) 0.003(7)
O4W 0.021(6) 0.061(9) 0.047(8) -0.011(7) -0.011(6) 0.012(6)
O5W 0.053(8) 0.047(8) 0.029(7) 0.002(6) -0.013(6) -0.020(7)
O6W 0.047(8) 0.050(8) 0.035(7) -0.028(7) 0.002(6) -0.007(7)
O7W 0.061(10) 0.052(9) 0.119(14) -0.033(9) -0.008(10) -0.029(8)
O8W 0.062(9) 0.063(9) 0.038(8) -0.012(7) -0.029(7) -0.003(8)
O9W 0.043(8) 0.085(11) 0.038(8) 0.003(8) -0.014(7) -0.013(8)
O10W 0.066(10) 0.032(8) 0.085(11) 0.007(8) -0.012(9) -0.017(7)
O11W 0.049(8) 0.093(9) 0.048(8) -0.022(7) -0.009(6) 0.013(7)
O12W 0.114(15) 0.092(14) 0.122(16) -0.028(13) 0.001(13) 0.000(12)
O13W 0.086(13) 0.113(15) 0.100(14) 0.012(12) -0.029(11) -0.033(12)
O14W 0.080(13) 0.125(16) 0.122(16) -0.015(13) -0.043(12) -0.038(12)
O15W 0.082(12) 0.095(13) 0.093(13) -0.020(11) -0.002(11) -0.015(11)
O16W 0.061(10) 0.097(13) 0.083(12) -0.003(10) -0.017(9) -0.033(10)

loop_
_atom_type_symbol
_atom_type_description
_atom_type_scat_dispersion_real
_atom_type_scat_dispersion_imag
_atom_type_scat_source
O O 0.0106 0.0060 'International Tables Vol C Tables 4.2.6.8 and 6.1.1.4'
Cr Cr 0.3209 0.6236 'International Tables Vol C Tables 4.2.6.8 and 6.1.1.4'
Tb Tb -0.1723 4.1537 'International Tables Vol C Tables 4.2.6.8 and 6.1.1.4'
W W -0.8490 6.8722 'International Tables Vol C Tables 4.2.6.8 and 6.1.1.4'
Si Si 0.0817 0.0704 'International Tables Vol C Tables 4.2.6.8 and 6.1.1.4'
C C 0.0033 0.0016 'International Tables Vol C Tables 4.2.6.8 and 6.1.1.4'
Cl Cl 0.1484 0.1585 'International Tables Vol C Tables 4.2.6.8 and 6.1.1.4'
H H 0.0000 0.0000 'International Tables Vol C Tables 4.2.6.8 and 6.1.1.4'

loop_
_geom_angle_atom_site_label_1
_geom_angle_atom_site_label_2
_geom_angle_atom_site_label_3
_geom_angle
_geom_angle_site_symmetry_1
_geom_angle_site_symmetry_3
O21 Si1 O21 180.0 . 2_626
O21 Si1 O28 110.6(11) . .
O21 Si1 O28 69.4(11) 2_626 .
O21 Si1 O28 69.4(11) . 2_626
O21 Si1 O28 110.6(11) 2_626 2_626
O28 Si1 O28 180.0 . 2_626
O21 Si1 O29 67.9(11) . 2_626
O21 Si1 O29 112.1(11) 2_626 2_626
O28 Si1 O29 71.4(11) . 2_626
O28 Si1 O29 108.6(11) 2_626 2_626
O21 Si1 O29 112.1(11) . .
O21 Si1 O29 67.9(11) 2_626 .
O28 Si1 O29 108.6(11) . .
O28 Si1 O29 71.4(11) 2_626 .
O29 Si1 O29 180.0 2_626 .
O21 Si1 O30 109.4(11) . 2_626
O21 Si1 O30 70.6(11) 2_626 2_626
O28 Si1 O30 110.4(11) . 2_626
O28 Si1 O30 69.6(11) 2_626 2_626
O29 Si1 O30 74.3(11) 2_626 2_626
O29 Si1 O30 105.7(11) . 2_626
O21 Si1 O30 70.6(11) . .
O21 Si1 O30 109.4(11) 2_626 .
O28 Si1 O30 69.6(11) . .
O28 Si1 O30 110.4(11) 2_626 .
O29 Si1 O30 105.7(11) 2_626 .
O29 Si1 O30 74.3(11) . .
O30 Si1 O30 180.0 2_626 .
O38 Si2 O38 180.0 . 2_715
O38 Si2 O56 65.9(10) . 2_715
O38 Si2 O56 114.1(10) 2_715 2_715
O38 Si2 O56 114.1(10) . .
O38 Si2 O56 65.9(10) 2_715 .
O56 Si2 O56 180.0 2_715 .
O38 Si2 O54 110.1(10) . 2_715
O38 Si2 O54 69.9(10) 2_715 2_715
O56 Si2 O54 70.7(10) 2_715 2_715
O56 Si2 O54 109.3(10) . 2_715
O38 Si2 O54 69.9(10) . .
O38 Si2 O54 110.1(10) 2_715 .
O56 Si2 O54 109.3(10) 2_715 .
O56 Si2 O54 70.7(10) . .
O54 Si2 O54 180.0 2_715 .
O38 Si2 O58 109.0(10) . 2_715
O38 Si2 O58 71.0(10) 2_715 2_715
O56 Si2 O58 72.2(10) 2_715 2_715
O56 Si2 O58 107.8(10) . 2_715
O54 Si2 O58 106.2(9) 2_715 2_715
O54 Si2 O58 73.8(9) . 2_715
O38 Si2 O58 71.0(10) . .
O38 Si2 O58 109.0(10) 2_715 .
O56 Si2 O58 107.8(10) 2_715 .
O56 Si2 O58 72.2(10) . .
O54 Si2 O58 73.8(9) 2_715 .
O54 Si2 O58 106.2(9) . .
O58 Si2 O58 180.0(7) 2_715 .
O14 Cr1 O12 90.6(4) . .
O14 Cr1 O18 92.7(4) . .
O12 Cr1 O18 175.5(4) . .
O14 Cr1 O20 175.6(4) . .
O12 Cr1 O20 93.2(4) . .
O18 Cr1 O20 83.4(4) . .
O14 Cr1 O33 94.4(5) . .
O12 Cr1 O33 94.7(4) . .
O18 Cr1 O33 88.1(4) . .
O20 Cr1 O33 87.5(4) . .
O14 Cr1 O17 92.6(5) . .
O12 Cr1 O17 92.1(4) . .
O18 Cr1 O17 84.7(4) . .
O20 Cr1 O17 85.2(4) . .
O33 Cr1 O17 170.2(4) . .
O14 Cr1 Cr4 89.2(3) . .
O12 Cr1 Cr4 134.3(3) . .
O18 Cr1 Cr4 42.8(3) . .
O20 Cr1 Cr4 86.6(3) . .
O33 Cr1 Cr4 130.9(3) . .
O17 Cr1 Cr4 42.3(3) . .
O14 Cr1 Cr3 135.4(4) . .
O12 Cr1 Cr3 88.6(3) . .
O18 Cr1 Cr3 86.9(3) . .
O20 Cr1 Cr3 42.6(3) . .
O33 Cr1 Cr3 130.1(3) . .
O17 Cr1 Cr3 43.0(3) . .
Cr4 Cr1 Cr3 61.32(8) . .
O14 Cr1 Cr2 134.4(3) . .
O12 Cr1 Cr2 134.9(3) . .
O18 Cr1 Cr2 41.7(3) . .
O20 Cr1 Cr2 41.8(3) . .
O33 Cr1 Cr2 85.3(3) . .
O17 Cr1 Cr2 85.0(3) . .
Cr4 Cr1 Cr2 59.31(8) . .
Cr3 Cr1 Cr2 59.53(8) . .
O14 Cr1 Tb1 83.6(3) . .
O12 Cr1 Tb1 139.5(3) . .
O18 Cr1 Tb1 44.1(3) . .
O20 Cr1 Tb1 94.9(3) . .
O33 Cr1 Tb1 46.3(3) . .
O17 Cr1 Tb1 128.0(3) . .
Cr4 Cr1 Tb1 85.78(7) . .
Cr3 Cr1 Tb1 122.83(8) . .
Cr2 Cr1 Tb1 63.57(6) . .
O14 Cr1 Tb2 139.3(4) . .
O12 Cr1 Tb2 84.4(3) . .
O18 Cr1 Tb2 95.0(3) . .
O20 Cr1 Tb2 43.5(3) . .
O33 Cr1 Tb2 46.1(3) . .
O17 Cr1 Tb2 127.9(3) . .
Cr4 Cr1 Tb2 122.34(8) . .
Cr3 Cr1 Tb2 84.94(7) . .
Cr2 Cr1 Tb2 63.42(6) . .
Tb1 Cr1 Tb2 74.80(5) . .
O3 Cr2 O8 89.6(5) . .
O3 Cr2 O18 176.0(4) . .
O8 Cr2 O18 93.9(4) . .
O3 Cr2 O20 93.7(4) . .
O8 Cr2 O20 176.3(4) . .
O18 Cr2 O20 82.8(4) . .
O3 Cr2 O19 92.6(4) . .
O8 Cr2 O19 93.4(4) . .
O18 Cr2 O19 85.1(4) . .
O20 Cr2 O19 84.8(4) . .
O3 Cr2 O34 94.5(5) . .
O8 Cr2 O34 93.4(5) . .
O18 Cr2 O34 87.4(4) . .
O20 Cr2 O34 88.0(4) . .
O19 Cr2 O34 170.2(4) . .
O3 Cr2 Cr4 135.1(3) . .
O8 Cr2 Cr4 89.9(3) . .
O18 Cr2 Cr4 42.9(3) . .
O20 Cr2 Cr4 86.6(3) . .
O19 Cr2 Cr4 42.7(3) . .
O34 Cr2 Cr4 130.3(3) . .
O3 Cr2 Cr3 89.4(3) . .
O8 Cr2 Cr3 135.9(4) . .
O18 Cr2 Cr3 86.6(3) . .
O20 Cr2 Cr3 42.6(3) . .
O19 Cr2 Cr3 42.6(3) . .
O34 Cr2 Cr3 130.6(3) . .
Cr4 Cr2 Cr3 61.36(8) . .
O3 Cr2 Cr1 135.2(3) . .
O8 Cr2 Cr1 135.2(3) . .
O18 Cr2 Cr1 41.4(3) . .
O20 Cr2 Cr1 41.5(3) . .
O19 Cr2 Cr1 85.0(3) . .
O34 Cr2 Cr1 85.2(3) . .
Cr4 Cr2 Cr1 59.51(8) . .
Cr3 Cr2 Cr1 59.44(8) . .
O3 Cr2 Tb2 83.7(3) . .
O8 Cr2 Tb2 138.5(3) . .
O18 Cr2 Tb2 95.0(3) . .
O20 Cr2 Tb2 43.8(3) . .
O19 Cr2 Tb2 127.6(3) . .
O34 Cr2 Tb2 46.8(3) . .
Cr4 Cr2 Tb2 122.87(9) . .
Cr3 Cr2 Tb2 85.07(7) . .
Cr1 Cr2 Tb2 63.75(6) . .
O3 Cr2 Tb1 138.6(3) . .
O8 Cr2 Tb1 83.9(3) . .
O18 Cr2 Tb1 44.2(3) . .
O20 Cr2 Tb1 94.7(3) . .
O19 Cr2 Tb1 128.6(3) . .
O34 Cr2 Tb1 45.4(3) . .
Cr4 Cr2 Tb1 85.90(8) . .
Cr3 Cr2 Tb1 122.77(8) . .
Cr1 Cr2 Tb1 63.61(6) . .
Tb2 Cr2 Tb1 74.94(5) . .
O10 Cr3 O20 93.3(4) . .
O10 Cr3 O19 176.4(4) . .
O20 Cr3 O19 85.1(4) . .
O10 Cr3 O2 89.6(4) . .
O20 Cr3 O2 91.7(4) . .
O19 Cr3 O2 93.7(4) . .
O10 Cr3 O17 94.4(4) . .
O20 Cr3 O17 85.4(4) . .
O19 Cr3 O17 82.2(4) . .
O2 Cr3 O17 175.2(4) . .
O10 Cr3 O36 93.7(4) . .
O20 Cr3 O36 170.0(4) . .
O19 Cr3 O36 87.6(4) . .
O2 Cr3 O36 95.5(4) . .
O17 Cr3 O36 87.0(4) . .
O10 Cr3 Cr1 90.2(3) . .
O20 Cr3 Cr1 42.5(3) . .
O19 Cr3 Cr1 86.4(3) . .
O2 Cr3 Cr1 134.1(3) . .
O17 Cr3 Cr1 43.3(3) . .
O36 Cr3 Cr1 130.3(3) . .
O10 Cr3 Cr2 135.9(3) . .
O20 Cr3 Cr2 42.7(3) . .
O19 Cr3 Cr2 42.8(3) . .
O2 Cr3 Cr2 88.9(3) . .
O17 Cr3 Cr2 86.4(3) . .
O36 Cr3 Cr2 130.4(3) . .
Cr1 Cr3 Cr2 61.03(8) . .
O10 Cr3 Cr4 135.4(3) . .
O20 Cr3 Cr4 84.9(3) . .
O19 Cr3 Cr4 41.3(3) . .
O2 Cr3 Cr4 135.0(3) . .
O17 Cr3 Cr4 41.0(3) . .
O36 Cr3 Cr4 85.1(3) . .
Cr1 Cr3 Cr4 59.31(8) . .
Cr2 Cr3 Cr4 59.14(8) . .
O10 Cr3 Tb4 138.3(3) . .
O20 Cr3 Tb4 128.0(3) . .
O19 Cr3 Tb4 43.8(3) . .
O2 Cr3 Tb4 84.5(3) . .
O17 Cr3 Tb4 94.3(3) . .
O36 Cr3 Tb4 46.3(3) . .
Cr1 Cr3 Tb4 122.71(9) . .
Cr2 Cr3 Tb4 85.33(7) . .
Cr4 Cr3 Tb4 63.76(6) . .
O10 Cr3 Tb3 84.1(3) . .
O20 Cr3 Tb3 127.6(3) . .
O19 Cr3 Tb3 94.4(3) . .
O2 Cr3 Tb3 140.4(3) . .
O17 Cr3 Tb3 43.1(3) . .
O36 Cr3 Tb3 46.3(3) . .
Cr1 Cr3 Tb3 85.11(7) . .
Cr2 Cr3 Tb3 122.07(9) . .
Cr4 Cr3 Tb3 63.29(6) . .
Tb4 Cr3 Tb3 75.11(5) . .
O17 Cr4 O19 83.0(4) . .
O17 Cr4 O6 175.6(4) . .
O19 Cr4 O6 93.1(4) . .
O17 Cr4 O18 85.4(4) . .
O19 Cr4 O18 85.4(4) . .
O6 Cr4 O18 92.4(4) . .
O17 Cr4 O15 93.7(4) . .
O19 Cr4 O15 176.0(4) . .
O6 Cr4 O15 90.1(5) . .
O18 Cr4 O15 92.0(4) . .
O17 Cr4 O35 87.6(4) . .
O19 Cr4 O35 87.5(4) . .
O6 Cr4 O35 94.2(5) . .
O18 Cr4 O35 170.6(4) . .
O15 Cr4 O35 94.7(4) . .
O17 Cr4 Cr2 87.1(3) . .
O19 Cr4 Cr2 43.0(3) . .
O6 Cr4 Cr2 88.7(3) . .
O18 Cr4 Cr2 42.9(3) . .
O15 Cr4 Cr2 134.8(3) . .
O35 Cr4 Cr2 130.4(3) . .
O17 Cr4 Cr1 43.3(3) . .
O19 Cr4 Cr1 86.5(3) . .
O6 Cr4 Cr1 134.7(4) . .
O18 Cr4 Cr1 42.4(3) . .
O15 Cr4 Cr1 89.5(3) . .
O35 Cr4 Cr1 130.9(3) . .
Cr2 Cr4 Cr1 61.18(8) . .
O17 Cr4 Cr3 41.7(3) . .
O19 Cr4 Cr3 41.4(3) . .
O6 Cr4 Cr3 134.5(3) . .
O18 Cr4 Cr3 85.1(3) . .
O15 Cr4 Cr3 135.4(3) . .
O35 Cr4 Cr3 85.4(3) . .
Cr2 Cr4 Cr3 59.50(8) . .
Cr1 Cr4 Cr3 59.37(8) . .
O17 Cr4 Tb3 43.3(3) . .
O19 Cr4 Tb3 94.9(3) . .
O6 Cr4 Tb3 139.5(3) . .
O18 Cr4 Tb3 127.8(3) . .
O15 Cr4 Tb3 84.2(3) . .
O35 Cr4 Tb3 46.8(3) . .
Cr2 Cr4 Tb3 122.88(9) . .
Cr1 Cr4 Tb3 85.38(7) . .
Cr3 Cr4 Tb3 63.75(6) . .
O17 Cr4 Tb4 94.3(3) . .
O19 Cr4 Tb4 43.4(3) . .
O6 Cr4 Tb4 84.2(4) . .
O18 Cr4 Tb4 128.1(3) . .
O15 Cr4 Tb4 139.5(3) . .
O35 Cr4 Tb4 46.2(3) . .
Cr2 Cr4 Tb4 85.19(7) . .
Cr1 Cr4 Tb4 122.19(9) . .
Cr3 Cr4 Tb4 63.17(6) . .
Tb3 Cr4 Tb4 75.06(5) . .
O18 Tb1 O13 77.1(4) . .
O18 Tb1 O34 70.6(4) . .
O13 Tb1 O34 140.3(4) . .
O18 Tb1 O9W 139.6(5) . .
O13 Tb1 O9W 142.6(5) . .
O34 Tb1 O9W 74.7(5) . .
O18 Tb1 O31 138.1(4) . .
O13 Tb1 O31 79.3(5) . .
O34 Tb1 O31 110.4(4) . .
O9W Tb1 O31 73.8(5) . .
O18 Tb1 O5 76.5(4) . .
O13 Tb1 O5 112.6(5) . .
O34 Tb1 O5 81.9(4) . .
O9W Tb1 O5 78.7(5) . .
O31 Tb1 O5 145.2(4) . .
O18 Tb1 O10W 125.1(5) . .
O13 Tb1 O10W 72.6(5) . .
O34 Tb1 O10W 146.0(5) . .
O9W Tb1 O10W 76.8(6) . .
O31 Tb1 O10W 78.6(6) . .
O5 Tb1 O10W 74.6(5) . .
O18 Tb1 O33 70.3(3) . .
O13 Tb1 O33 81.9(4) . .
O34 Tb1 O33 66.1(4) . .
O9W Tb1 O33 113.2(5) . .
O31 Tb1 O33 72.4(4) . .
O5 Tb1 O33 139.6(4) . .
O10W Tb1 O33 144.4(5) . .
O18 Tb1 Cr2 36.0(2) . .
O13 Tb1 Cr2 112.6(3) . .
O34 Tb1 Cr2 36.3(3) . .
O9W Tb1 Cr2 104.7(4) . .
O31 Tb1 Cr2 139.3(3) . .
O5 Tb1 Cr2 68.5(3) . .
O10W Tb1 Cr2 141.7(5) . .
O33 Tb1 Cr2 71.2(3) . .
O18 Tb1 Cr1 35.6(2) . .
O13 Tb1 Cr1 68.9(3) . .
O34 Tb1 Cr1 71.4(3) . .
O9W Tb1 Cr1 142.4(5) . .
O31 Tb1 Cr1 103.2(3) . .
O5 Tb1 Cr1 111.7(3) . .
O10W Tb1 Cr1 140.3(5) . .
O33 Tb1 Cr1 36.4(2) . .
Cr2 Tb1 Cr1 52.82(6) . .
O20 Tb2 O4 78.4(4) . .
O20 Tb2 O11 77.1(4) . .
O4 Tb2 O11 118.9(5) . .
O20 Tb2 O7W 119.5(6) . .
O4 Tb2 O7W 72.4(6) . .
O11 Tb2 O7W 72.9(6) . .
O20 Tb2 O8W 139.6(5) . .
O4 Tb2 O8W 76.7(5) . .
O11 Tb2 O8W 143.2(5) . .
O7W Tb2 O8W 82.0(7) . .
O20 Tb2 O6W 143.2(4) . .
O4 Tb2 O6W 137.4(4) . .
O11 Tb2 O6W 76.4(5) . .
O7W Tb2 O6W 75.7(6) . .
O8W Tb2 O6W 71.5(5) . .
O20 Tb2 O33 70.3(3) . .
O4 Tb2 O33 139.6(4) . .
O11 Tb2 O33 78.6(4) . .
O7W Tb2 O33 145.9(5) . .
O8W Tb2 O33 112.2(5) . .
O6W Tb2 O33 79.8(4) . .
O20 Tb2 O34 70.7(3) . .
O4 Tb2 O34 80.7(4) . .
O11 Tb2 O34 137.8(4) . .
O7W Tb2 O34 147.6(5) . .
O8W Tb2 O34 74.4(5) . .
O6W Tb2 O34 115.8(5) . .
O33 Tb2 O34 65.5(4) . .
O20 Tb2 Cr2 36.0(2) . .
O4 Tb2 Cr2 68.4(3) . .
O11 Tb2 Cr2 112.2(3) . .
O7W Tb2 Cr2 137.3(5) . .
O8W Tb2 Cr2 104.5(4) . .
O6W Tb2 Cr2 146.8(4) . .
O33 Tb2 Cr2 71.3(2) . .
O34 Tb2 Cr2 36.5(3) . .
O20 Tb2 Cr1 35.6(2) . .
O4 Tb2 Cr1 113.2(3) . .
O11 Tb2 Cr1 67.0(3) . .
O7W Tb2 Cr1 136.6(5) . .
O8W Tb2 Cr1 141.3(4) . .
O6W Tb2 Cr1 109.3(3) . .
O33 Tb2 Cr1 36.3(3) . .
O34 Tb2 Cr1 70.9(3) . .
Cr2 Tb2 Cr1 52.82(6) . .
O17 Tb3 O16 77.8(4) . .
O17 Tb3 O9 77.2(4) . .
O16 Tb3 O9 116.4(4) . .
O17 Tb3 O5W 140.4(4) . .
O16 Tb3 O5W 141.1(4) . .
O9 Tb3 O5W 76.8(5) . .
O17 Tb3 O4W 125.2(4) . .
O16 Tb3 O4W 72.9(5) . .
O9 Tb3 O4W 76.0(5) . .
O5W Tb3 O4W 75.9(5) . .
O17 Tb3 O36 70.7(3) . .
O16 Tb3 O36 139.7(4) . .
O9 Tb3 O36 80.8(4) . .
O5W Tb3 O36 76.0(4) . .
O4W Tb3 O36 146.9(5) . .
O17 Tb3 O35 70.3(3) . .
O16 Tb3 O35 80.5(4) . .
O9 Tb3 O35 139.2(4) . .
O5W Tb3 O35 114.3(5) . .
O4W Tb3 O35 143.7(5) . .
O36 Tb3 O35 65.7(3) . .
O17 Tb3 O32 141.4(4) . .
O16 Tb3 O32 80.6(4) . .
O9 Tb3 O32 141.4(4) . .
O5W Tb3 O32 70.2(4) . .
O4W Tb3 O32 76.9(4) . .
O36 Tb3 O32 109.3(4) . .
O35 Tb3 O32 74.8(4) . .
O17 Tb3 Cr4 35.4(2) . .
O16 Tb3 Cr4 68.2(3) . .
O9 Tb3 Cr4 112.0(3) . .
O5W Tb3 Cr4 144.1(4) . .
O4W Tb3 Cr4 139.5(4) . .
O36 Tb3 Cr4 71.5(2) . .
O35 Tb3 Cr4 36.7(2) . .
O32 Tb3 Cr4 106.5(3) . .
O17 Tb3 Cr3 35.8(2) . .
O16 Tb3 Cr3 113.0(3) . .
O9 Tb3 Cr3 67.8(3) . .
O5W Tb3 Cr3 105.8(3) . .
O4W Tb3 Cr3 142.0(4) . .
O36 Tb3 Cr3 36.6(2) . .
O35 Tb3 Cr3 71.3(2) . .
O32 Tb3 Cr3 140.3(3) . .
Cr4 Tb3 Cr3 52.97(6) . .
O19 Tb4 O7 76.6(4) . .
O19 Tb4 O1 77.5(4) . .
O7 Tb4 O1 115.4(5) . .
O19 Tb4 O1W 122.4(5) . .
O7 Tb4 O1W 75.7(6) . .
O1 Tb4 O1W 70.7(5) . .
O19 Tb4 O3W 139.7(5) . .
O7 Tb4 O3W 75.6(6) . .
O1 Tb4 O3W 141.4(5) . .
O1W Tb4 O3W 77.4(6) . .
O19 Tb4 O36 71.1(3) . .
O7 Tb4 O36 139.1(4) . .
O1 Tb4 O36 81.4(4) . .
O1W Tb4 O36 143.7(5) . .
O3W Tb4 O36 115.4(5) . .
O19 Tb4 O35 70.5(3) . .
O7 Tb4 O35 80.0(4) . .
O1 Tb4 O35 140.1(4) . .
O1W Tb4 O35 147.9(5) . .
O3W Tb4 O35 76.4(5) . .
O36 Tb4 O35 66.2(4) . .
O19 Tb4 O2W 139.3(5) . .
O7 Tb4 O2W 143.3(5) . .
O1 Tb4 O2W 76.0(5) . .
O1W Tb4 O2W 76.1(6) . .
O3W Tb4 O2W 75.8(6) . .
O36 Tb4 O2W 74.8(5) . .
O35 Tb4 O2W 114.6(5) . .
O19 Tb4 Cr3 36.0(2) . .
O7 Tb4 Cr3 112.0(3) . .
O1 Tb4 Cr3 68.2(3) . .
O1W Tb4 Cr3 137.2(4) . .
O3W Tb4 Cr3 145.1(4) . .
O36 Tb4 Cr3 36.9(2) . .
O35 Tb4 Cr3 71.9(3) . .
O2W Tb4 Cr3 104.6(4) . .
O19 Tb4 Cr4 35.6(2) . .
O7 Tb4 Cr4 67.6(3) . .
O1 Tb4 Cr4 112.5(3) . .
O1W Tb4 Cr4 140.6(5) . .
O3W Tb4 Cr4 105.9(4) . .
O36 Tb4 Cr4 71.5(2) . .
O35 Tb4 Cr4 36.5(3) . .
O2W Tb4 Cr4 143.3(4) . .
Cr3 Tb4 Cr4 53.07(6) . .
O40 W1 O46 100.3(8) . .
O40 W1 O51 100.2(8) . .
O46 W1 O51 89.2(6) . .
O40 W1 O52 98.3(9) . .
O46 W1 O52 89.1(8) . .
O51 W1 O52 161.4(9) . .
O40 W1 O60 101.1(9) . .
O46 W1 O60 158.6(8) . .
O51 W1 O60 87.4(7) . .
O52 W1 O60 87.3(8) . .
O40 W1 O58 156.5(8) . .
O46 W1 O58 95.9(7) . .
O51 W1 O58 96.8(7) . .
O52 W1 O58 64.9(9) . .
O60 W1 O58 63.6(8) . .
O40 W1 O38 157.4(8) . .
O46 W1 O38 65.4(7) . .
O51 W1 O38 63.7(7) . .
O52 W1 O38 98.9(9) . .
O60 W1 O38 94.2(8) . .
O58 W1 O38 46.1(7) . .
O53 W2 O43 101.6(8) . .
O53 W2 O57 101.2(8) . .
O43 W2 O57 89.1(7) . .
O53 W2 O59 101.9(9) . .
O43 W2 O59 87.2(8) . .
O57 W2 O59 156.8(8) . .
O53 W2 O52 98.8(9) . .
O43 W2 O52 159.6(9) . .
O57 W2 O52 87.5(8) . .
O59 W2 O52 88.0(8) . .
O53 W2 O58 156.9(8) . .
O43 W2 O58 96.2(8) . .
O57 W2 O58 93.7(7) . .
O59 W2 O58 64.0(8) . .
O52 W2 O58 64.0(8) . .
O53 W2 O56 156.3(8) . .
O43 W2 O56 61.8(7) . .
O57 W2 O56 63.9(7) . .
O59 W2 O56 94.4(8) . .
O52 W2 O56 98.9(8) . .
O58 W2 O56 46.8(7) . .
O44 W3 O57 103.1(7) . .
O44 W3 O42 100.3(7) . .
O57 W3 O42 90.2(6) . .
O44 W3 O55 98.7(8) . .
O57 W3 O55 87.6(7) . .
O42 W3 O55 160.9(9) . .
O44 W3 O39 100.3(8) . 2_715
O57 W3 O39 156.6(8) . 2_715
O42 W3 O39 86.8(7) . 2_715
O55 W3 O39 87.6(7) . 2_715
O44 W3 O54 155.2(7) . .
O57 W3 O54 94.5(7) . .
O42 W3 O54 96.9(8) . .
O55 W3 O54 64.3(8) . .
O39 W3 O54 62.9(7) 2_715 .
O44 W3 O56 158.2(7) . .
O57 W3 O56 65.2(7) . .
O42 W3 O56 63.0(7) . .
O55 W3 O56 99.1(8) . .
O39 W3 O56 93.0(8) 2_715 .
O54 W3 O56 46.5(7) . .
O45 W4 O50 100.3(8) . .
O45 W4 O46 100.7(8) . .
O50 W4 O46 89.6(6) . .
O45 W4 O11W 101.1(9) . 2_715
O50 W4 O11W 86.4(7) . 2_715
O46 W4 O11W 158.2(8) . 2_715
O45 W4 O55 99.1(9) . .
O50 W4 O55 160.6(8) . .
O46 W4 O55 88.3(7) . .
O11W W4 O55 88.5(7) 2_715 .
O45 W4 O54 156.2(8) . .
O50 W4 O54 96.4(7) . .
O46 W4 O54 96.1(7) . .
O11W W4 O54 63.1(8) 2_715 .
O55 W4 O54 64.6(8) . .
O45 W4 O38 157.8(8) . .
O50 W4 O38 63.3(7) . .
O46 W4 O38 66.0(7) . .
O11W W4 O38 93.2(8) 2_715 .
O55 W4 O38 98.3(8) . .
O54 W4 O38 46.0(7) . .
O32 W5 O60 99.4(8) . .
O32 W5 O11W 101.3(7) . .
O60 W5 O11W 159.2(9) . .
O32 W5 O39 102.2(7) . .
O60 W5 O39 88.4(8) . .
O11W W5 O39 89.2(8) . .
O32 W5 O59 98.4(8) . .
O60 W5 O59 88.9(8) . .
O11W W5 O59 86.0(8) . .
O39 W5 O59 159.4(9) . .
O32 W5 O54 156.8(6) . 2_715
O60 W5 O54 97.9(8) . 2_715
O11W W5 O54 62.8(8) . 2_715
O39 W5 O54 63.0(7) . 2_715
O59 W5 O54 97.1(8) . 2_715
O32 W5 O58 153.5(6) . .
O60 W5 O58 63.1(8) . .
O11W W5 O58 96.7(8) . .
O39 W5 O58 97.2(8) . .
O59 W5 O58 63.5(8) . .
O54 W5 O58 49.6(7) 2_715 .
O62 W6 O23 103.9(10) . .
O62 W6 O63 103.2(10) . .
O23 W6 O63 91.9(9) . .
O62 W6 O67 100.0(9) . 2_626
O23 W6 O67 88.3(9) . 2_626
O63 W6 O67 156.1(9) . 2_626
O62 W6 O48 98.2(9) . .
O23 W6 O48 157.9(10) . .
O63 W6 O48 83.5(9) . .
O67 W6 O48 87.4(7) 2_626 .
O62 W6 O29 162.4(9) . .
O23 W6 O29 65.9(9) . .
O63 W6 O29 64.4(9) . .
O67 W6 O29 94.1(8) 2_626 .
O48 W6 O29 92.8(9) . .
O62 W6 O21 152.2(9) . 2_626
O23 W6 O21 98.1(9) . 2_626
O63 W6 O21 92.8(9) . 2_626
O67 W6 O21 63.6(8) 2_626 2_626
O48 W6 O21 60.7(8) . 2_626
O29 W6 O21 45.0(8) . 2_626
O22 W7 O26 100.4(9) . .
O22 W7 O66 102.5(8) . .
O26 W7 O66 89.9(8) . .
O22 W7 O27 102.1(9) . .
O26 W7 O27 87.2(9) . .
O66 W7 O27 155.4(9) . .
O22 W7 O24 101.1(8) . .
O26 W7 O24 158.5(9) . .
O66 W7 O24 86.8(8) . .
O27 W7 O24 87.0(8) . .
O22 W7 O30 155.4(8) . .
O26 W7 O30 96.1(9) . .
O66 W7 O30 95.6(8) . .
O27 W7 O30 60.6(8) . .
O24 W7 O30 63.1(8) . .
O22 W7 O28 158.3(8) . .
O26 W7 O28 65.5(8) . .
O66 W7 O28 62.8(8) . .
O27 W7 O28 94.0(9) . .
O24 W7 O28 94.2(8) . .
O30 W7 O28 46.3(7) . .
O31 W8 O61 103.4(8) . .
O31 W8 O63 101.6(8) . .
O61 W8 O63 90.7(9) . .
O31 W8 O49 100.5(8) . .
O61 W8 O49 88.8(9) . .
O63 W8 O49 157.4(10) . .
O31 W8 O24 98.5(7) . .
O61 W8 O24 158.1(9) . .
O63 W8 O24 86.1(9) . .
O49 W8 O24 85.9(8) . .
O31 W8 O30 153.5(7) . .
O61 W8 O30 96.3(8) . .
O63 W8 O30 95.6(9) . .
O49 W8 O30 62.0(9) . .
O24 W8 O30 62.5(8) . .
O31 W8 O29 157.3(7) . .
O61 W8 O29 63.1(8) . .
O63 W8 O29 62.5(8) . .
O49 W8 O29 97.4(9) . .
O24 W8 O29 96.5(9) . .
O30 W8 O29 49.1(7) . .
O41 W9 O43 101.6(9) . .
O41 W9 O50 102.1(8) . 2_715
O43 W9 O50 88.2(7) . 2_715
O41 W9 O42 99.5(9) . .
O43 W9 O42 87.7(6) . .
O50 W9 O42 158.3(8) 2_715 .
O41 W9 O51 100.2(8) . 2_715
O43 W9 O51 158.2(8) . 2_715
O50 W9 O51 88.0(6) 2_715 2_715
O42 W9 O51 87.9(6) . 2_715
O41 W9 O56 158.2(9) . .
O43 W9 O56 64.6(8) . .
O50 W9 O56 94.6(7) 2_715 .
O42 W9 O56 64.5(7) . .
O51 W9 O56 94.2(7) 2_715 .
O41 W9 O38 158.9(9) . 2_715
O43 W9 O38 94.0(8) . 2_715
O50 W9 O38 63.8(7) 2_715 2_715
O42 W9 O38 95.2(8) . 2_715
O51 W9 O38 65.2(7) 2_715 2_715
O56 W9 O38 42.9(7) . 2_715
O47 W10 O48 103.6(10) . .
O47 W10 O65 102.8(11) . .
O48 W10 O65 153.6(10) . .
O47 W10 O66 101.4(10) . .
O48 W10 O66 84.5(8) . .
O65 W10 O66 89.0(7) . .
O47 W10 O25 101.9(9) . 2_626
O48 W10 O25 88.0(7) . 2_626
O65 W10 O25 88.0(8) . 2_626
O66 W10 O25 156.6(9) . 2_626
O47 W10 O28 158.1(10) . .
O48 W10 O28 91.0(9) . .
O65 W10 O28 63.4(8) . .
O66 W10 O28 63.3(8) . .
O25 W10 O28 94.8(8) 2_626 .
O47 W10 O21 157.3(10) . 2_626
O48 W10 O21 60.1(8) . 2_626
O65 W10 O21 94.8(9) . 2_626
O66 W10 O21 93.0(8) . 2_626
O25 W10 O21 64.1(8) 2_626 2_626
O28 W10 O21 44.5(7) . 2_626
O64 W11 O67 100.8(9) . .
O64 W11 O49 103.0(10) . .
O67 W11 O49 156.2(10) . .
O64 W11 O25 101.2(9) . .
O67 W11 O25 88.9(7) . .
O49 W11 O25 87.9(8) . .
O64 W11 O27 102.0(9) . .
O67 W11 O27 85.5(8) . .
O49 W11 O27 88.2(8) . .
O25 W11 O27 156.8(9) . .
O64 W11 O30 157.6(9) . .
O67 W11 O30 93.3(8) . .
O49 W11 O30 63.7(9) . .
O25 W11 O30 96.4(8) . .
O27 W11 O30 61.6(8) . .
O64 W11 O21 156.0(9) . .
O67 W11 O21 62.3(8) . .
O49 W11 O21 95.3(9) . .
O25 W11 O21 63.8(8) . .
O27 W11 O21 93.9(9) . .
O30 W11 O21 46.2(8) . .
O37 W12 O23 101.1(10) . 2_626
O37 W12 O61 102.7(9) . 2_626
O23 W12 O61 89.6(8) 2_626 2_626
O37 W12 O65 98.7(9) . .
O23 W12 O65 160.1(10) 2_626 .
O61 W12 O65 86.1(8) 2_626 .
O37 W12 O26 98.3(9) . .
O23 W12 O26 90.1(9) 2_626 .
O61 W12 O26 158.7(9) 2_626 .
O65 W12 O26 86.9(8) . .
O37 W12 O29 159.1(8) . 2_626
O23 W12 O29 64.9(9) 2_626 2_626
O61 W12 O29 63.6(8) 2_626 2_626
O65 W12 O29 96.0(9) . 2_626
O26 W12 O29 97.2(9) . 2_626
O37 W12 O28 154.0(8) . .
O23 W12 O28 98.7(9) 2_626 .
O61 W12 O28 94.0(8) 2_626 .
O65 W12 O28 62.4(8) . .
O26 W12 O28 64.9(8) . .
O29 W12 O28 46.8(8) 2_626 .
C2 C1 C3 118.5(16) . .
C1 C2 C14 122.2(16) . .
C1 C3 C16 121.6(16) . .
O7 C4 O6 126.5(16) . .
O7 C4 C32 119.1(15) . .
O6 C4 C32 114.4(15) . .
C6 C5 C7 118(2) . .
C5 C6 C8 123(2) . .
C13 C7 C5 118.9(19) . .
C10 C8 C6 117.4(19) . .
O8 C9 O5 126.6(17) . .
O8 C9 C11 113.3(15) . .
O5 C9 C11 119.9(17) . .
C8 C10 C13 120.0(16) . .
C8 C10 C12 120.1(16) . .
C13 C10 C12 119.8(15) . .
C32 C11 C30 119.9(17) . .
C32 C11 C9 119.1(16) . .
C30 C11 C9 120.7(17) . .
O9 C12 O10 124.2(14) . .
O9 C12 C10 121.5(15) . .
O10 C12 C10 114.2(14) . .
C7 C13 C10 121.5(17) . .
C7 C13 C24 120.7(16) . .
C10 C13 C24 117.8(14) . .
C2 C14 C15 118.8(16) . .
C14 C15 C16 120.5(14) . .
C14 C15 C23 121.9(14) . .
C16 C15 C23 117.6(14) . .
C15 C16 C3 118.4(15) . .
C15 C16 C17 118.9(13) . .
C3 C16 C17 122.5(14) . .
O4 C17 O3 125.2(15) . .
O4 C17 C16 120.2(14) . .
O3 C17 C16 114.6(13) . .
C25 C18 C19 120.0(17) . .
C20 C19 C18 119.7(17) . .
C19 C20 C22 120.4(18) . .
C25 C21 C22 119.4(15) . .
C25 C21 C26 123.1(16) . .
C22 C21 C26 117.3(15) . .
C20 C22 C21 119.1(15) . .
C20 C22 C27 121.1(16) . .
C21 C22 C27 119.7(14) . .
O1 C23 O2 125.0(14) . .
O1 C23 C15 119.6(14) . .
O2 C23 C15 115.5(13) . .
O11 C24 O12 125.4(15) . .
O11 C24 C13 120.0(14) . .
O12 C24 C13 114.5(14) . .
C21 C25 C18 121.3(17) . .
O14 C26 O13 127.2(15) . .
O14 C26 C21 114.5(15) . .
O13 C26 C21 118.4(15) . .
O16 C27 O15 124.8(15) . .
O16 C27 C22 121.8(15) . .
O15 C27 C22 113.4(14) . .
C29 C28 C31 119(2) . .
C30 C29 C28 120(2) . .
C29 C30 C11 120(2) . .
C32 C31 C28 119(2) . .
C31 C32 C11 120.7(18) . .
C31 C32 C4 121.5(18) . .
C11 C32 C4 117.8(16) . .
C23 O1 Tb4 131.9(10) . .
C23 O2 Cr3 126.0(10) . .
C17 O3 Cr2 126.8(10) . .
C17 O4 Tb2 131.2(10) . .
C9 O5 Tb1 130.0(12) . .
C4 O6 Cr4 124.7(11) . .
C4 O7 Tb4 132.2(11) . .
C9 O8 Cr2 127.7(11) . .
C12 O9 Tb3 132.5(10) . .
C12 O10 Cr3 126.2(10) . .
C24 O11 Tb2 132.1(10) . .
C24 O12 Cr1 127.3(10) . .
C26 O13 Tb1 129.1(11) . .
C26 O14 Cr1 127.1(10) . .
C27 O15 Cr4 125.3(10) . .
C27 O16 Tb3 131.6(10) . .
Cr4 O17 Cr3 97.3(4) . .
Cr4 O17 Cr1 94.4(4) . .
Cr3 O17 Cr1 93.7(4) . .
Cr4 O17 Tb3 101.3(4) . .
Cr3 O17 Tb3 101.0(4) . .
Cr1 O17 Tb3 156.8(5) . .
Cr1 O18 Cr2 96.9(4) . .
Cr1 O18 Cr4 94.8(4) . .
Cr2 O18 Cr4 94.1(4) . .
Cr1 O18 Tb1 100.3(4) . .
Cr2 O18 Tb1 99.9(4) . .
Cr4 O18 Tb1 157.9(5) . .
Cr4 O19 Cr3 97.3(4) . .
Cr4 O19 Cr2 94.3(4) . .
Cr3 O19 Cr2 94.6(4) . .
Cr4 O19 Tb4 101.0(4) . .
Cr3 O19 Tb4 100.2(4) . .
Cr2 O19 Tb4 157.0(5) . .
Cr1 O20 Cr3 94.8(4) . .
Cr1 O20 Cr2 96.7(4) . .
Cr3 O20 Cr2 94.7(4) . .
Cr1 O20 Tb2 100.9(4) . .
Cr3 O20 Tb2 156.8(5) . .
Cr2 O20 Tb2 100.2(4) . .
Si1 O21 O29 57.2(10) . 2_626
Si1 O21 W6 122.6(12) . 2_626
O29 O21 W6 65.3(10) 2_626 2_626
Si1 O21 W10 122.9(12) . 2_626
O29 O21 W10 133.4(14) 2_626 2_626
W6 O21 W10 96.3(8) 2_626 2_626
Si1 O21 W11 120.5(12) . .
O29 O21 W11 128.7(13) 2_626 .
W6 O21 W11 94.1(8) 2_626 .
W10 O21 W11 93.1(8) 2_626 .
W6 O23 W12 134.7(13) . 2_626
W8 O24 W7 138.0(11) . .
W11 O25 W10 138.6(10) . 2_626
W7 O26 W12 135.7(11) . .
W11 O27 W7 139.7(12) . .
Si1 O28 W10 123.1(11) . .
Si1 O28 W7 122.6(11) . .
W10 O28 W7 95.2(8) . .
Si1 O28 W12 119.6(11) . .
W10 O28 W12 95.5(8) . .
W7 O28 W12 93.7(7) . .
Si1 O29 O21 54.8(10) . 2_626
Si1 O29 W6 124.5(13) . .
O21 O29 W6 69.7(10) 2_626 .
Si1 O29 W12 122.1(12) . 2_626
O21 O29 W12 133.3(14) 2_626 2_626
W6 O29 W12 94.2(8) . 2_626
Si1 O29 W8 119.4(12) . .
O21 O29 W8 129.8(14) 2_626 .
W6 O29 W8 95.1(8) . .
W12 O29 W8 94.0(8) 2_626 .
Si1 O30 W11 122.7(11) . .
Si1 O30 W7 121.5(11) . .
W11 O30 W7 97.4(8) . .
Si1 O30 W8 117.2(11) . .
W11 O30 W8 95.8(8) . .
W7 O30 W8 96.3(8) . .
W8 O31 Tb1 160.4(7) . .
W5 O32 Tb3 154.5(7) . .
Cr1 O33 Tb2 97.6(4) . .
Cr1 O33 Tb1 97.3(4) . .
Tb2 O33 Tb1 113.0(4) . .
Cr2 O34 Tb1 98.3(4) . .
Cr2 O34 Tb2 96.7(4) . .
Tb1 O34 Tb2 113.6(4) . .
Cr4 O35 Tb4 97.3(4) . .
Cr4 O35 Tb3 96.6(4) . .
Tb4 O35 Tb3 113.0(4) . .
Cr3 O36 Tb4 96.7(4) . .
Cr3 O36 Tb3 97.1(4) . .
Tb4 O36 Tb3 113.6(4) . .
Si2 O38 O56 57.8(9) . 2_715
Si2 O38 W9 125.2(11) . 2_715
O56 O38 W9 67.5(9) 2_715 2_715
Si2 O38 W4 122.5(10) . .
O56 O38 W4 133.6(12) 2_715 .
W9 O38 W4 94.2(7) 2_715 .
Si2 O38 W1 120.8(10) . .
O56 O38 W1 130.1(12) 2_715 .
W9 O38 W1 93.9(7) 2_715 .
W4 O38 W1 91.7(7) . .
W5 O39 W3 137.7(10) . 2_715
W3 O42 W9 136.1(10) . .
W2 O43 W9 139.1(11) . .
W1 O46 W4 136.4(9) . .
W10 O48 W6 141.9(11) . .
W11 O49 W8 138.5(13) . .
W4 O50 W9 138.0(10) . 2_715
W1 O51 W9 136.7(9) . 2_715
W1 O52 W2 133.7(13) . .
Si2 O54 W4 121.6(10) . .
Si2 O54 W3 120.8(10) . .
W4 O54 W3 97.2(7) . .
Si2 O54 W5 118.6(10) . 2_715
W4 O54 W5 96.6(7) . 2_715
W3 O54 W5 96.2(7) . 2_715
W3 O55 W4 133.8(11) . .
Si2 O56 O38 56.3(9) . 2_715
Si2 O56 W9 125.9(11) . .
O38 O56 W9 69.6(9) 2_715 .
Si2 O56 W3 121.9(10) . .
O38 O56 W3 135.0(12) 2_715 .
W9 O56 W3 95.7(7) . .
Si2 O56 W2 119.5(10) . .
O38 O56 W2 130.5(12) 2_715 .
W9 O56 W2 94.1(7) . .
W3 O56 W2 91.5(7) . .
W3 O57 W2 138.6(9) . .
Si2 O58 W1 122.1(10) . .
Si2 O58 W2 121.6(10) . .
W1 O58 W2 97.3(7) . .
Si2 O58 W5 118.0(10) . .
W1 O58 W5 96.1(7) . .
W2 O58 W5 95.8(7) . .
W5 O59 W2 136.4(11) . .
W5 O60 W1 137.1(12) . .
W8 O61 W12 138.7(11) . 2_626
W8 O63 W6 136.5(11) . .
W10 O65 W12 138.5(12) . .
W10 O66 W7 137.6(11) . .
W11 O67 W6 139.6(10) . 2_626
W5 O11W W4 137.1(11) . 2_715

loop_
_geom_bond_atom_site_label_1
_geom_bond_atom_site_label_2
_geom_bond_distance
_geom_bond_site_symmetry_2
Si1 O21 1.59(2) .
Si1 O21 1.59(2) 2_626
Si1 O28 1.62(2) .
Si1 O28 1.62(2) 2_626
Si1 O29 1.64(2) 2_626
Si1 O29 1.64(2) .
Si1 O30 1.68(2) 2_626
Si1 O30 1.68(2) .
Si2 O38 1.57(2) .
Si2 O38 1.57(2) 2_715
Si2 O56 1.60(2) 2_715
Si2 O56 1.60(2) .
Si2 O54 1.68(2) 2_715
Si2 O54 1.68(2) .
Si2 O58 1.67(2) 2_715
Si2 O58 1.67(2) .
Cr1 O14 1.954(11) .
Cr1 O12 1.963(11) .
Cr1 O18 1.970(10) .
Cr1 O20 1.975(10) .
Cr1 O33 1.988(11) .
Cr1 O17 2.002(10) .
Cr1 Cr4 2.910(3) .
Cr1 Cr3 2.912(3) .
Cr1 Cr2 2.958(3) .
Cr1 Tb1 3.326(2) .
Cr1 Tb2 3.330(2) .
Cr2 O3 1.958(11) .
Cr2 O8 1.970(11) .
Cr2 O18 1.983(10) .
Cr2 O20 1.984(10) .
Cr2 O19 1.985(10) .
Cr2 O34 1.989(11) .
Cr2 Cr4 2.904(3) .
Cr2 Cr3 2.914(3) .
Cr2 Tb2 3.321(2) .
Cr2 Tb1 3.325(2) .
Cr3 O10 1.978(11) .
Cr3 O20 1.979(10) .
Cr3 O19 1.979(10) .
Cr3 O2 1.986(10) .
Cr3 O17 1.990(10) .
Cr3 O36 2.005(10) .
Cr3 Cr4 2.969(3) .
Cr3 Tb4 3.314(2) .
Cr3 Tb3 3.335(2) .
Cr4 O17 1.964(10) .
Cr4 O19 1.974(10) .
Cr4 O6 1.980(11) .
Cr4 O18 1.983(10) .
Cr4 O15 1.989(11) .
Cr4 O35 1.996(11) .
Cr4 Tb3 3.322(2) .
Cr4 Tb4 3.331(2) .
Tb1 O18 2.351(10) .
Tb1 O13 2.368(12) .
Tb1 O34 2.394(11) .
Tb1 O9W 2.398(15) .
Tb1 O31 2.405(12) .
Tb1 O5 2.413(12) .
Tb1 O10W 2.412(16) .
Tb1 O33 2.425(11) .
Tb2 O20 2.334(9) .
Tb2 O4 2.355(12) .
Tb2 O11 2.398(12) .
Tb2 O7W 2.399(16) .
Tb2 O8W 2.420(14) .
Tb2 O6W 2.425(13) .
Tb2 O33 2.422(11) .
Tb2 O34 2.436(11) .
Tb3 O17 2.323(10) .
Tb3 O16 2.382(12) .
Tb3 O9 2.384(11) .
Tb3 O5W 2.397(14) .
Tb3 O4W 2.412(13) .
Tb3 O36 2.429(10) .
Tb3 O35 2.436(10) .
Tb3 O32 2.441(10) .
Tb4 O19 2.332(9) .
Tb4 O7 2.363(13) .
Tb4 O1 2.366(12) .
Tb4 O1W 2.392(14) .
Tb4 O3W 2.392(13) .
Tb4 O36 2.413(10) .
Tb4 O35 2.424(10) .
Tb4 O2W 2.427(15) .
W1 O40 1.644(13) .
W1 O46 1.876(14) .
W1 O51 1.881(15) .
W1 O52 1.906(19) .
W1 O60 1.933(16) .
W1 O58 2.35(2) .
W1 O38 2.46(2) .
W2 O53 1.683(14) .
W2 O43 1.871(17) .
W2 O57 1.886(13) .
W2 O59 1.922(18) .
W2 O52 1.94(2) .
W2 O58 2.37(2) .
W2 O56 2.47(2) .
W3 O44 1.694(12) .
W3 O57 1.868(13) .
W3 O42 1.886(17) .
W3 O55 1.909(18) .
W3 O39 1.924(16) 2_715
W3 O54 2.37(2) .
W3 O56 2.43(2) .
W4 O45 1.653(15) .
W4 O50 1.853(16) .
W4 O46 1.899(14) .
W4 O11W 1.927(17) 2_715
W4 O55 1.938(17) .
W4 O54 2.34(2) .
W4 O38 2.42(2) .
W5 O32 1.704(10) .
W5 O60 1.864(17) .
W5 O11W 1.869(19) .
W5 O39 1.880(16) .
W5 O59 1.893(18) .
W5 O54 2.39(2) 2_715
W5 O58 2.406(19) .
W6 O62 1.692(17) .
W6 O23 1.86(2) .
W6 O63 1.879(19) .
W6 O67 1.902(17) 2_626
W6 O48 1.908(19) .
W6 O29 2.32(2) .
W6 O21 2.39(2) 2_626
W7 O22 1.674(13) .
W7 O26 1.885(19) .
W7 O66 1.911(17) .
W7 O27 1.904(18) .
W7 O24 1.918(18) .
W7 O30 2.38(2) .
W7 O28 2.41(2) .
W8 O31 1.729(12) .
W8 O61 1.843(18) .
W8 O63 1.874(19) .
W8 O49 1.898(19) .
W8 O24 1.909(18) .
W8 O30 2.41(2) .
W8 O29 2.41(2) .
W9 O41 1.696(15) .
W9 O43 1.889(17) .
W9 O50 1.910(16) 2_715
W9 O42 1.922(15) .
W9 O51 1.920(14) 2_715
W9 O56 2.34(2) .
W9 O38 2.37(2) 2_715
W10 O47 1.632(17) .
W10 O48 1.889(18) .
W10 O65 1.883(18) .
W10 O66 1.899(16) .
W10 O25 1.917(16) 2_626
W10 O28 2.40(2) .
W10 O21 2.43(2) 2_626
W11 O64 1.656(14) .
W11 O67 1.882(16) .
W11 O49 1.880(19) .
W11 O25 1.878(17) .
W11 O27 1.880(18) .
W11 O30 2.34(2) .
W11 O21 2.46(2) .
W12 O37 1.683(17) .
W12 O23 1.86(2) 2_626
W12 O61 1.884(18) 2_626
W12 O65 1.929(19) .
W12 O26 1.92(2) .
W12 O29 2.36(2) 2_626
W12 O28 2.42(2) .
C1 C2 1.38(2) .
C1 C3 1.39(2) .
C2 C14 1.39(2) .
C3 C16 1.40(2) .
C4 O7 1.22(2) .
C4 O6 1.29(2) .
C4 C32 1.51(2) .
C5 C6 1.35(3) .
C5 C7 1.40(3) .
C6 C8 1.41(3) .
C7 C13 1.37(3) .
C8 C10 1.36(3) .
C9 O8 1.27(2) .
C9 O5 1.26(2) .
C9 C11 1.50(3) .
C10 C13 1.39(2) .
C10 C12 1.50(2) .
C11 C32 1.41(3) .
C11 C30 1.40(3) .
C12 O9 1.24(2) .
C12 O10 1.30(2) .
C13 C24 1.52(2) .
C14 C15 1.39(2) .
C15 C16 1.41(2) .
C15 C23 1.50(2) .
C16 C17 1.48(2) .
C17 O4 1.25(2) .
C17 O3 1.290(19) .
C18 C25 1.37(3) .
C18 C19 1.39(3) .
C19 C20 1.38(3) .
C20 C22 1.39(2) .
C21 C25 1.36(2) .
C21 C22 1.42(2) .
C21 C26 1.51(2) .
C22 C27 1.50(2) .
C23 O1 1.27(2) .
C23 O2 1.276(19) .
C24 O11 1.24(2) .
C24 O12 1.257(19) .
C26 O14 1.27(2) .
C26 O13 1.27(2) .
C27 O16 1.23(2) .
C27 O15 1.31(2) .
C28 C29 1.40(3) .
C28 C31 1.44(3) .
C29 C30 1.39(3) .
C31 C32 1.38(3) .
O21 O29 1.80(3) 2_626
O38 O56 1.72(3) 2_715

loop_
_platon_squeeze_void_nr
_platon_squeeze_void_average_x
_platon_squeeze_void_average_y
_platon_squeeze_void_average_z
_platon_squeeze_void_volume
_platon_squeeze_void_count_electrons
1 -0.151 1.000 0.500 601.1 126.3
2 0.500 0.000 0.000 336.5 86.4
